data_4128159
loop_
_publ_author_name
'Johnson, Rebecca E.'
'Ree, Hwisoo'
'Hartmann, Marco'
'Lang, Laura'
'Sawano, Shota'
'Sarpong, Richmond'

_publ_section_title
;
 Total Synthesis of Pentacyclic (-)-Ambiguine P Using Sequential Indole
 Functionalizations.
;
_journal_issue 6
_journal_name_full 'Journal of the American Chemical Society'
_journal_page_first 2233
_journal_page_last 2237
_journal_paper_doi 10.1021/jacs.8b13388
_journal_volume 141
_journal_year 2019
_chemical_absolute_configuration ad
_chemical_formula_sum 'C26 H28 N2 O'
_chemical_formula_weight 384.50
_chemical_name_common MLH-B1-115
_chemical_name_systematic sarpong135
_space_group.centring_type primitive

_space_group_crystal_system orthorhombic
_space_group_IT_number 19
_space_group_name_Hall 'P 2ac 2ab'
_space_group_name_H-M_alt 'P 21 21 21'
_symmetry_space_group_name_Hall 'P 2ac 2ab'
_symmetry_space_group_name_H-M 'P 21 21 21'
_atom_sites_solution_hydrogens geom
_atom_sites_solution_primary iterative
_atom_sites_solution_secondary difmap
_audit_creation_method SHELXL-2014/7
_cell_angle_alpha 90
_cell_angle_beta 90
_cell_angle_gamma 90
_cell_formula_units_Z 4
_cell_length_a 9.2170(3)
_cell_length_b 12.9842(4)
_cell_length_c 17.6732(6)
_cell_measurement_reflns_used 9917
_cell_measurement_temperature 100(2)
_cell_measurement_theta_max 68.12
_cell_measurement_theta_min 4.23
_cell_volume 2115.05(12)
_computing_cell_refinement 'Bruker SAINT'
_computing_data_collection 'Bruker APEX2'
_computing_data_reduction 'Bruker SAINT'
_computing_molecular_graphics ORTEP-32
_computing_publication_material WinGX
_computing_structure_refinement SHELXL-2014
_computing_structure_solution SHELXT-2014
_diffrn_ambient_temperature 100(2)
_diffrn_detector_area_resol_mean 8.366
_diffrn_measured_fraction_theta_full 0.997
_diffrn_measured_fraction_theta_max 0.994
_diffrn_measurement_device_type 'Bruker APEX-II CCD'
_diffrn_measurement_method '\f and \w scans'
_diffrn_radiation_type CuK\a
_diffrn_radiation_wavelength 1.54178
_diffrn_reflns_av_R_equivalents 0.0559
_diffrn_reflns_av_unetI/netI 0.0300
_diffrn_reflns_Laue_measured_fraction_full 0.997
_diffrn_reflns_Laue_measured_fraction_max 0.994
_diffrn_reflns_limit_h_max 10
_diffrn_reflns_limit_h_min -11
_diffrn_reflns_limit_k_max 15
_diffrn_reflns_limit_k_min -15
_diffrn_reflns_limit_l_max 21
_diffrn_reflns_limit_l_min -21
_diffrn_reflns_number 30752
_diffrn_reflns_point_group_measured_fraction_full 0.995
_diffrn_reflns_point_group_measured_fraction_max 0.992
_diffrn_reflns_theta_full 67.000
_diffrn_reflns_theta_max 68.345
_diffrn_reflns_theta_min 4.225
_diffrn_source 'microfocus rotating anode'
_exptl_absorpt_coefficient_mu 0.568
_exptl_absorpt_correction_T_max 0.929
_exptl_absorpt_correction_T_min 0.809
_exptl_absorpt_correction_type multi-scan
_exptl_absorpt_process_details SADABS
_exptl_crystal_colour colorless
_exptl_crystal_density_diffrn 1.208
_exptl_crystal_description needle
_exptl_crystal_F_000 824
_exptl_crystal_size_max 0.060
_exptl_crystal_size_mid 0.020
_exptl_crystal_size_min 0.020
_refine_diff_density_max 0.706
_refine_diff_density_min -0.161
_refine_diff_density_rms 0.037
_refine_ls_abs_structure_details
; 
 Flack x determined using 1402 quotients [(I+)-(I-)]/[(I+)+(I-)] 
 (Parsons, Flack and Wagner, Acta Cryst. B69 (2013) 249-259). 
;
_refine_ls_abs_structure_Flack 0.00(17)
_refine_ls_extinction_method none
_refine_ls_goodness_of_fit_ref 1.027
_refine_ls_hydrogen_treatment constr
_refine_ls_matrix_type full
_refine_ls_number_parameters 267
_refine_ls_number_reflns 3856
_refine_ls_number_restraints 0
_refine_ls_restrained_S_all 1.027
_refine_ls_R_factor_all 0.0460
_refine_ls_R_factor_gt 0.0402
_refine_ls_shift/su_max 0.000
_refine_ls_shift/su_mean 0.000
_refine_ls_structure_factor_coef Fsqd
_refine_ls_weighting_details 'w=1/[\s^2^(Fo^2^)+(0.0530P)^2^+0.7082P] where P=(Fo^2^+2Fc^2^)/3'
_refine_ls_weighting_scheme calc
_refine_ls_wR_factor_gt 0.1002
_refine_ls_wR_factor_ref 0.1044
_reflns_Friedel_coverage 0.744
_reflns_Friedel_fraction_full 0.993
_reflns_Friedel_fraction_max 0.989
_reflns_number_gt 3495
_reflns_number_total 3856
_reflns_threshold_expression 'I > 2\s(I)'
_cod_data_source_file ja8b13388_si_003.cif
_cod_data_source_block sarpong135
_cod_database_code 4128159
_shelx_shelxl_version_number 2014/7
_shelx_space_group_comment
; 
The symmetry employed for this shelxl refinement is uniquely defined 
by the following loop, which should always be used as a source of 
symmetry information in preference to the above space-group names. 
They are only intended as comments. 
;
_shelx_estimated_absorpt_t_min 0.967
_shelx_estimated_absorpt_t_max 0.989

loop_
_space_group_symop_operation_xyz
'x, y, z'
'-x+1/2, -y, z+1/2'
'-x, y+1/2, -z+1/2'
'x+1/2, -y+1/2, -z'

loop_
_atom_site_label
_atom_site_type_symbol
_atom_site_fract_x
_atom_site_fract_y
_atom_site_fract_z
_atom_site_U_iso_or_equiv
_atom_site_adp_type
_atom_site_occupancy
_atom_site_site_symmetry_order
_atom_site_calc_flag
_atom_site_refinement_flags_posn
_atom_site_refinement_flags_adp
C1 C 0.6365(3) 0.5390(2) 0.41450(15) 0.0257(6) Uani 1 1 d . .
C2 C 0.7261(3) 0.6419(2) 0.40057(15) 0.0284(6) Uani 1 1 d . .
C3 C 0.8779(3) 0.6098(2) 0.37285(16) 0.0308(6) Uani 1 1 d . .
C4 C 0.8813(3) 0.5400(2) 0.30539(17) 0.0344(7) Uani 1 1 d . .
H4A H 0.9833 0.5245 0.2920 0.041 Uiso 1 1 calc R U
H4B H 0.8359 0.5752 0.2617 0.041 Uiso 1 1 calc R U
C5 C 0.8003(3) 0.4392(2) 0.32156(15) 0.0259(6) Uani 1 1 d . .
H5 H 0.8486 0.4076 0.3666 0.031 Uiso 1 1 calc R U
C6 C 0.8158(3) 0.3597(2) 0.25530(15) 0.0286(6) Uani 1 1 d . .
C7 C 0.7337(3) 0.2622(2) 0.27641(14) 0.0258(6) Uani 1 1 d . .
C8 C 0.7577(3) 0.1644(2) 0.24830(15) 0.0311(6) Uani 1 1 d . .
H8 H 0.8311 0.1541 0.2113 0.037 Uiso 1 1 calc R U
C9 C 0.6756(3) 0.0804(2) 0.27337(17) 0.0341(7) Uani 1 1 d . .
H9 H 0.6953 0.0142 0.2529 0.041 Uiso 1 1 calc R U
C10 C 0.5665(3) 0.0904(2) 0.32703(17) 0.0327(7) Uani 1 1 d . .
H10 H 0.5139 0.0325 0.3450 0.039 Uiso 1 1 calc R U
C11 C 0.5380(3) 0.1894(2) 0.35320(15) 0.0281(6) Uani 1 1 d . .
C12 C 0.6201(3) 0.2732(2) 0.32781(14) 0.0247(5) Uani 1 1 d . .
C13 C 0.5667(3) 0.3642(2) 0.36335(14) 0.0240(5) Uani 1 1 d . .
C14 C 0.4544(3) 0.3346(2) 0.40944(16) 0.0289(6) Uani 1 1 d . .
C15 C 0.3544(3) 0.3933(2) 0.46149(17) 0.0337(7) Uani 1 1 d . .
C16 C 0.3691(3) 0.5083(2) 0.45250(16) 0.0356(7) Uani 1 1 d . .
H16 H 0.2817 0.5451 0.4616 0.043 Uiso 1 1 calc R U
C17 C 0.4804(3) 0.5679(2) 0.43439(16) 0.0312(6) Uani 1 1 d . .
H17 H 0.4601 0.6397 0.4337 0.037 Uiso 1 1 calc R U
C18 C 0.6419(3) 0.4637(2) 0.34578(14) 0.0243(6) Uani 1 1 d . .
H18 H 0.5911 0.4970 0.3021 0.029 Uiso 1 1 calc R U
C19 C 0.7052(3) 0.4845(2) 0.47858(15) 0.0274(6) Uani 1 1 d . .
C20 C 0.7416(3) 0.7054(2) 0.47305(16) 0.0358(7) Uani 1 1 d . .
H20A H 0.8004 0.7667 0.4627 0.054 Uiso 1 1 calc R U
H20B H 0.7891 0.6636 0.5121 0.054 Uiso 1 1 calc R U
H20C H 0.6454 0.7264 0.4908 0.054 Uiso 1 1 calc R U
C21 C 0.6545(3) 0.7024(2) 0.33682(16) 0.0347(7) Uani 1 1 d . .
H21 H 0.6055 0.6636 0.2991 0.042 Uiso 1 1 calc R U
C22 C 0.6538(4) 0.8021(3) 0.3290(2) 0.0507(9) Uani 1 1 d . .
H22A H 0.7012 0.8444 0.3652 0.061 Uiso 1 1 calc R U
H22B H 0.6058 0.8326 0.2870 0.061 Uiso 1 1 calc R U
C23 C 0.7536(4) 0.4012(2) 0.18122(16) 0.0407(8) Uani 1 1 d . .
H23A H 0.7649 0.3493 0.1414 0.061 Uiso 1 1 calc R U
H23B H 0.8056 0.4640 0.1668 0.061 Uiso 1 1 calc R U
H23C H 0.6504 0.4169 0.1880 0.061 Uiso 1 1 calc R U
C24 C 0.9770(3) 0.3338(3) 0.2439(2) 0.0436(8) Uani 1 1 d . .
H24A H 1.0166 0.3047 0.2906 0.065 Uiso 1 1 calc R U
H24B H 1.0302 0.3967 0.2308 0.065 Uiso 1 1 calc R U
H24C H 0.9869 0.2836 0.2028 0.065 Uiso 1 1 calc R U
C25 C 0.1951(3) 0.3651(3) 0.4424(2) 0.0463(8) Uani 1 1 d . .
H25A H 0.1295 0.4034 0.4759 0.070 Uiso 1 1 calc R U
H25B H 0.1804 0.2910 0.4498 0.070 Uiso 1 1 calc R U
H25C H 0.1745 0.3831 0.3897 0.070 Uiso 1 1 calc R U
C26 C 0.3836(4) 0.3629(3) 0.54467(17) 0.0430(8) Uani 1 1 d . .
H26A H 0.4845 0.3789 0.5576 0.064 Uiso 1 1 calc R U
H26B H 0.3664 0.2889 0.5512 0.064 Uiso 1 1 calc R U
H26C H 0.3183 0.4016 0.5780 0.064 Uiso 1 1 calc R U
N1 N 0.4384(2) 0.22827(18) 0.40320(13) 0.0302(5) Uani 1 1 d . .
H1 H 0.3737 0.1914 0.4278 0.036 Uiso 1 1 calc R U
N2 N 0.7626(3) 0.44041(19) 0.52596(14) 0.0349(6) Uani 1 1 d . .
O1 O 0.9871(2) 0.63868(18) 0.40442(13) 0.0408(5) Uani 1 1 d . .

loop_
_atom_site_aniso_label
_atom_site_aniso_U_11
_atom_site_aniso_U_22
_atom_site_aniso_U_33
_atom_site_aniso_U_23
_atom_site_aniso_U_13
_atom_site_aniso_U_12
C1 0.0309(14) 0.0251(13) 0.0210(12) 0.0008(10) 0.0021(11) 0.0004(11)
C2 0.0394(15) 0.0227(13) 0.0231(13) 0.0008(11) 0.0000(12) -0.0014(12)
C3 0.0377(16) 0.0281(15) 0.0266(14) 0.0060(11) 0.0034(13) -0.0059(12)
C4 0.0356(15) 0.0336(16) 0.0340(15) -0.0001(12) 0.0091(13) -0.0056(13)
C5 0.0281(14) 0.0272(14) 0.0223(12) 0.0008(11) 0.0026(11) -0.0008(11)
C6 0.0309(13) 0.0317(14) 0.0232(13) -0.0011(12) 0.0026(11) 0.0019(12)
C7 0.0261(13) 0.0298(14) 0.0216(12) -0.0016(10) -0.0058(11) 0.0006(11)
C8 0.0312(14) 0.0344(15) 0.0278(14) -0.0040(11) -0.0032(12) 0.0047(12)
C9 0.0377(16) 0.0293(15) 0.0352(16) -0.0060(12) -0.0100(13) 0.0027(12)
C10 0.0363(16) 0.0291(14) 0.0327(15) 0.0010(12) -0.0120(13) -0.0052(12)
C11 0.0295(14) 0.0316(15) 0.0233(13) 0.0005(11) -0.0067(11) -0.0033(11)
C12 0.0277(13) 0.0257(13) 0.0206(12) 0.0004(10) -0.0048(11) 0.0004(11)
C13 0.0260(12) 0.0252(13) 0.0208(12) 0.0009(11) -0.0012(10) 0.0006(11)
C14 0.0300(14) 0.0317(15) 0.0251(13) 0.0014(11) -0.0019(12) -0.0022(11)
C15 0.0287(14) 0.0395(17) 0.0330(15) 0.0022(12) 0.0060(13) -0.0027(12)
C16 0.0340(15) 0.0423(17) 0.0303(15) -0.0044(13) 0.0054(13) 0.0064(13)
C17 0.0347(15) 0.0307(15) 0.0282(14) -0.0013(11) 0.0029(12) 0.0057(12)
C18 0.0294(14) 0.0242(13) 0.0193(12) 0.0016(10) 0.0002(11) 0.0004(11)
C19 0.0343(15) 0.0284(14) 0.0195(13) -0.0032(12) 0.0050(11) -0.0016(11)
C20 0.0450(17) 0.0334(16) 0.0291(14) -0.0025(12) -0.0005(14) -0.0033(14)
C21 0.0445(18) 0.0278(15) 0.0318(15) 0.0028(12) -0.0047(13) -0.0050(13)
C22 0.057(2) 0.0356(18) 0.059(2) 0.0081(16) -0.0211(18) 0.0019(16)
C23 0.063(2) 0.0376(16) 0.0216(13) 0.0012(12) 0.0023(15) 0.0007(15)
C24 0.0329(16) 0.0423(18) 0.056(2) -0.0161(15) 0.0106(15) -0.0034(13)
C25 0.0313(15) 0.052(2) 0.055(2) -0.0030(18) 0.0074(15) -0.0042(15)
C26 0.0440(17) 0.053(2) 0.0323(16) 0.0055(15) 0.0131(14) -0.0016(16)
N1 0.0306(12) 0.0309(13) 0.0291(12) 0.0055(10) 0.0020(10) -0.0079(10)
N2 0.0445(14) 0.0347(13) 0.0254(12) 0.0009(11) -0.0010(12) 0.0048(11)
O1 0.0386(11) 0.0439(12) 0.0398(12) -0.0017(10) -0.0004(10) -0.0101(10)

loop_
_atom_type_symbol
_atom_type_description
_atom_type_scat_dispersion_real
_atom_type_scat_dispersion_imag
_atom_type_scat_source
C C 0.0181 0.0091 'International Tables Vol C Tables 4.2.6.8 and 6.1.1.4'
H H 0.0000 0.0000 'International Tables Vol C Tables 4.2.6.8 and 6.1.1.4'
N N 0.0311 0.0180 'International Tables Vol C Tables 4.2.6.8 and 6.1.1.4'
O O 0.0492 0.0322 'International Tables Vol C Tables 4.2.6.8 and 6.1.1.4'

loop_
_geom_angle_atom_site_label_1
_geom_angle_atom_site_label_2
_geom_angle_atom_site_label_3
_geom_angle
C19 C1 C17 110.2(2)
C19 C1 C18 106.5(2)
C17 C1 C18 111.3(2)
C19 C1 C2 107.4(2)
C17 C1 C2 108.5(2)
C18 C1 C2 112.9(2)
C21 C2 C20 112.4(2)
C21 C2 C3 107.3(2)
C20 C2 C3 109.1(2)
C21 C2 C1 108.8(2)
C20 C2 C1 111.8(2)
C3 C2 C1 107.1(2)
O1 C3 C4 122.5(3)
O1 C3 C2 121.7(2)
C4 C3 C2 115.9(2)
C3 C4 C5 110.9(2)
C3 C4 H4A 109.5
C5 C4 H4A 109.5
C3 C4 H4B 109.5
C5 C4 H4B 109.5
H4A C4 H4B 108.0
C4 C5 C18 109.5(2)
C4 C5 C6 112.3(2)
C18 C5 C6 115.2(2)
C4 C5 H5 106.4
C18 C5 H5 106.4
C6 C5 H5 106.4
C7 C6 C23 108.5(2)
C7 C6 C24 109.4(2)
C23 C6 C24 109.1(3)
C7 C6 C5 108.6(2)
C23 C6 C5 111.9(2)
C24 C6 C5 109.3(2)
C8 C7 C12 116.7(2)
C8 C7 C6 126.6(2)
C12 C7 C6 116.7(2)
C7 C8 C9 121.1(3)
C7 C8 H8 119.5
C9 C8 H8 119.5
C10 C9 C8 122.3(3)
C10 C9 H9 118.8
C8 C9 H9 118.8
C9 C10 C11 116.8(3)
C9 C10 H10 121.6
C11 C10 H10 121.6
N1 C11 C10 132.9(3)
N1 C11 C12 106.4(2)
C10 C11 C12 120.6(3)
C7 C12 C11 122.4(2)
C7 C12 C13 129.2(2)
C11 C12 C13 108.4(2)
C14 C13 C12 106.9(2)
C14 C13 C18 135.4(3)
C12 C13 C18 117.6(2)
C13 C14 N1 108.1(2)
C13 C14 C15 133.0(3)
N1 C14 C15 119.0(2)
C16 C15 C14 112.4(2)
C16 C15 C26 109.7(3)
C14 C15 C26 110.2(2)
C16 C15 C25 107.2(3)
C14 C15 C25 109.1(3)
C26 C15 C25 108.1(3)
C17 C16 C15 132.4(3)
C17 C16 H16 113.8
C15 C16 H16 113.8
C16 C17 C1 129.9(3)
C16 C17 H17 115.1
C1 C17 H17 115.1
C13 C18 C5 108.3(2)
C13 C18 C1 111.4(2)
C5 C18 C1 111.9(2)
C13 C18 H18 108.4
C5 C18 H18 108.4
C1 C18 H18 108.4
N2 C19 C1 176.9(3)
C2 C20 H20A 109.5
C2 C20 H20B 109.5
H20A C20 H20B 109.5
C2 C20 H20C 109.5
H20A C20 H20C 109.5
H20B C20 H20C 109.5
C22 C21 C2 126.4(3)
C22 C21 H21 116.8
C2 C21 H21 116.8
C21 C22 H22A 120.0
C21 C22 H22B 120.0
H22A C22 H22B 120.0
C6 C23 H23A 109.5
C6 C23 H23B 109.5
H23A C23 H23B 109.5
C6 C23 H23C 109.5
H23A C23 H23C 109.5
H23B C23 H23C 109.5
C6 C24 H24A 109.5
C6 C24 H24B 109.5
H24A C24 H24B 109.5
C6 C24 H24C 109.5
H24A C24 H24C 109.5
H24B C24 H24C 109.5
C15 C25 H25A 109.5
C15 C25 H25B 109.5
H25A C25 H25B 109.5
C15 C25 H25C 109.5
H25A C25 H25C 109.5
H25B C25 H25C 109.5
C15 C26 H26A 109.5
C15 C26 H26B 109.5
H26A C26 H26B 109.5
C15 C26 H26C 109.5
H26A C26 H26C 109.5
H26B C26 H26C 109.5
C11 N1 C14 110.2(2)
C11 N1 H1 124.9
C14 N1 H1 124.9

loop_
_geom_bond_atom_site_label_1
_geom_bond_atom_site_label_2
_geom_bond_distance
C1 C19 1.478(4)
C1 C17 1.528(4)
C1 C18 1.560(4)
C1 C2 1.590(4)
C2 C21 1.524(4)
C2 C20 1.530(4)
C2 C3 1.540(4)
C3 O1 1.210(4)
C3 C4 1.498(4)
C4 C5 1.533(4)
C4 H4A 0.9900
C4 H4B 0.9900
C5 C18 1.555(4)
C5 C6 1.568(4)
C5 H5 1.0000
C6 C7 1.521(4)
C6 C23 1.528(4)
C6 C24 1.536(4)
C7 C8 1.381(4)
C7 C12 1.393(4)
C8 C9 1.399(4)
C8 H8 0.9500
C9 C10 1.389(4)
C9 H9 0.9500
C10 C11 1.391(4)
C10 H10 0.9500
C11 N1 1.371(4)
C11 C12 1.399(4)
C12 C13 1.425(4)
C13 C14 1.372(4)
C13 C18 1.499(4)
C14 N1 1.393(4)
C14 C15 1.508(4)
C15 C16 1.508(4)
C15 C26 1.545(4)
C15 C25 1.551(4)
C16 C17 1.324(4)
C16 H16 0.9500
C17 H17 0.9500
C18 H18 1.0000
C19 N2 1.144(4)
C20 H20A 0.9800
C20 H20B 0.9800
C20 H20C 0.9800
C21 C22 1.302(4)
C21 H21 0.9500
C22 H22A 0.9500
C22 H22B 0.9500
C23 H23A 0.9800
C23 H23B 0.9800
C23 H23C 0.9800
C24 H24A 0.9800
C24 H24B 0.9800
C24 H24C 0.9800
C25 H25A 0.9800
C25 H25B 0.9800
C25 H25C 0.9800
C26 H26A 0.9800
C26 H26B 0.9800
C26 H26C 0.9800
N1 H1 0.8800
